data_2015141
loop_
_publ_author_name
'Hu, Ning-Hai'
'Jia, Heng-Qing'
'Xu, Jing-Wei'
'Katsuyuki Aoki'

_publ_section_title
;
 Interactions of thiamine with polymeric halogenocadmate anions in the
 organic--inorganic hybrid compound (thiaminium)[Cd~3~Br~4.4~Cl~3.6~]
;
_journal_coeditor_code FG1881
_journal_issue 12
_journal_name_full 'Acta Crystallographica Section C'
_journal_page_first m538
_journal_page_last m541
_journal_paper_doi 10.1107/S0108270105037145
_journal_volume 61
_journal_year 2005
_chemical_formula_iupac '(C12 H18 N4 O S) [Cd3 Br4.41 Cl3.59]'
_chemical_formula_moiety 'C12 H18 N4 O S 2+ , Br4.41 Cd3 Cl3.59'
_chemical_formula_sum 'C12 H18 Br4.41 Cd3 Cl3.59 N4 O S'
_chemical_formula_weight 1083.23
_chemical_name_systematic
;
poly[3-[(4-amino-2-methyl-5-pyrimidin-1-io)methyl]-5-(2-hydroxyethyl)-4-
methylthiazolium octa-\m-bromochloro(4.4/3.6)-tricadmate(II)
;
_space_group_IT_number 14
_symmetry_cell_setting monoclinic
_symmetry_space_group_name_Hall '-P 2ybc'
_symmetry_space_group_name_H-M 'P 1 21/c 1'
_atom_sites_solution_hydrogens geom
_atom_sites_solution_primary direct
_atom_sites_solution_secondary difmap
_cell_angle_alpha 90.00
_cell_angle_beta 96.1870(10)
_cell_angle_gamma 90.00
_cell_formula_units_Z 4
_cell_length_a 7.7492(4)
_cell_length_b 18.3881(10)
_cell_length_c 18.6756(11)
_cell_measurement_reflns_used 4585
_cell_measurement_temperature 187.0(10)
_cell_measurement_theta_max 26.02
_cell_measurement_theta_min 2.46
_cell_volume 2645.6(3)
_computing_cell_refinement SMART
_computing_data_collection 'SMART (Bruker, 1998)'
_computing_data_reduction 'SAINT (Bruker, 2003)'
_computing_molecular_graphics 'SHELXTL (Bruker, 1997)'
_computing_publication_material SHELXTL
_computing_structure_refinement 'SHELXL97 (Sheldrick, 1997)'
_computing_structure_solution 'SHELXS97 (Sheldrick, 1997)'
_diffrn_ambient_temperature 187.0(10)
_diffrn_measured_fraction_theta_full 0.996
_diffrn_measured_fraction_theta_max 0.996
_diffrn_measurement_device_type 'Bruker SMART APEX CCD area-detector'
_diffrn_measurement_method '\f and \w'
_diffrn_radiation_monochromator graphite
_diffrn_radiation_source 'fine-focus sealed tube'
_diffrn_radiation_type MoK\a
_diffrn_radiation_wavelength 0.71073
_diffrn_reflns_av_R_equivalents 0.0257
_diffrn_reflns_av_sigmaI/netI 0.0336
_diffrn_reflns_limit_h_max 9
_diffrn_reflns_limit_h_min -9
_diffrn_reflns_limit_k_max 21
_diffrn_reflns_limit_k_min -22
_diffrn_reflns_limit_l_max 13
_diffrn_reflns_limit_l_min -23
_diffrn_reflns_number 13339
_diffrn_reflns_theta_full 26.03
_diffrn_reflns_theta_max 26.03
_diffrn_reflns_theta_min 1.56
_exptl_absorpt_coefficient_mu 9.505
_exptl_absorpt_correction_T_max 0.431
_exptl_absorpt_correction_T_min 0.202
_exptl_absorpt_correction_type multi-scan
_exptl_absorpt_process_details '(SAINT; Bruker, 2003)'
_exptl_crystal_colour colourless
_exptl_crystal_density_diffrn 2.720
_exptl_crystal_density_method 'not measured'
_exptl_crystal_description tabular
_exptl_crystal_F_000 2005.4
_exptl_crystal_size_max 0.21
_exptl_crystal_size_mid 0.15
_exptl_crystal_size_min 0.09
_refine_diff_density_max 0.638
_refine_diff_density_min -0.505
_refine_ls_extinction_method none
_refine_ls_goodness_of_fit_ref 1.016
_refine_ls_hydrogen_treatment constr
_refine_ls_matrix_type full
_refine_ls_number_parameters 275
_refine_ls_number_reflns 5211
_refine_ls_number_restraints 0
_refine_ls_restrained_S_all 1.016
_refine_ls_R_factor_all 0.0369
_refine_ls_R_factor_gt 0.0271
_refine_ls_shift/su_max 0.008
_refine_ls_shift/su_mean 0.000
_refine_ls_structure_factor_coef Fsqd
_refine_ls_weighting_details 'calc w = 1/[\s^2^(Fo^2^)+(0.0272P)^2^+0.1435P] where P = (Fo^2^+2Fc^2^)/3'
_refine_ls_weighting_scheme calc
_refine_ls_wR_factor_gt 0.0569
_refine_ls_wR_factor_ref 0.0600
_reflns_number_gt 4331
_reflns_number_total 5211
_reflns_threshold_expression I>2\s(I)
_cod_data_source_file fg1881.cif
_cod_data_source_block I
_cod_depositor_comments
;
The following automatic conversions were performed:
'_symmetry_cell_setting' value 'Monoclinic' changed to 'monoclinic'
according to '/home/saulius/struct/CIF-dictionaries/cif_core.dic'
dictionary named 'cif_core.dic' version 2.4.1 from 2010-06-29.

Automatic conversion script
Id: cif_fix_enum 1527 2010-12-29 10:47:43Z saulius 

The following automatic conversions were performed:

'_symmetry_cell_setting' value 'Monoclinic' changed to 'monoclinic'
according to /home/saulius/struct/CIF-dictionaries/cif_core.dic
dictionary named 'cif_core.dic' version 2.4.1 from 2010-06-29.

Automatic conversion script
Id: cif_fix_values 1715 2011-07-08 13:25:40Z adriana 
;
_cod_original_sg_symbol_H-M 'P 21/c'
_cod_database_code 2015141
_cod_database_fobs_code 2015141

loop_
_symmetry_equiv_pos_as_xyz
'x, y, z'
'-x, y+1/2, -z+1/2'
'-x, -y, -z'
'x, -y-1/2, z-1/2'

loop_
_atom_site_label
_atom_site_fract_x
_atom_site_fract_y
_atom_site_fract_z
_atom_site_U_iso_or_equiv
_atom_site_adp_type
_atom_site_calc_flag
_atom_site_refinement_flags
_atom_site_occupancy
_atom_site_disorder_assembly
_atom_site_disorder_group
_atom_site_type_symbol
Cd1 0.30884(4) 0.569695(18) 0.215635(17) 0.02643(9) Uani d . 1 . . Cd
Cd2 0.60424(4) 0.542343(16) 0.411088(16) 0.02057(9) Uani d . 1 . . Cd
Cd3 0.10261(4) 0.549992(16) 0.418010(16) 0.02150(9) Uani d . 1 . . Cd
Br1 0.56862(7) 0.49317(3) 0.27415(3) 0.0268(2) Uani d P 0.683(3) . . Br
Cl1 0.56862(7) 0.49317(3) 0.27415(3) 0.0268(2) Uani d P 0.317(3) . . Cl
Br2 0.06970(10) 0.51008(4) 0.28039(4) 0.0234(3) Uani d P 0.169(3) . . Br
Cl2 0.06970(10) 0.51008(4) 0.28039(4) 0.0234(3) Uani d P 0.831(3) . . Cl
Br3 0.32331(7) 0.70570(3) 0.20343(3) 0.0352(2) Uani d P 0.834(3) . . Br
Cl3 0.32331(7) 0.70570(3) 0.20343(3) 0.0352(2) Uani d P 0.166(3) . . Cl
Br4 0.21937(7) 0.52181(3) 0.08904(3) 0.0380(2) Uani d P 0.810(4) . . Br
Cl4 0.21937(7) 0.52181(3) 0.08904(3) 0.0380(2) Uani d P 0.190(4) . . Cl
Br5 0.84269(7) 0.64316(3) 0.39898(3) 0.0252(2) Uani d P 0.571(3) . . Br
Cl5 0.84269(7) 0.64316(3) 0.39898(3) 0.0252(2) Uani d P 0.429(3) . . Cl
Br6 0.86437(6) 0.43620(3) 0.43434(3) 0.0223(2) Uani d P 0.635(3) . . Br
Cl6 0.86437(6) 0.43620(3) 0.43434(3) 0.0223(2) Uani d P 0.365(3) . . Cl
Br7 0.35648(11) 0.44824(5) 0.44283(5) 0.0197(3) Uani d P 0.066(3) . . Br
Cl7 0.35648(11) 0.44824(5) 0.44283(5) 0.0197(3) Uani d P 0.934(3) . . Cl
Br8 0.35518(7) 0.64303(3) 0.39959(3) 0.0253(2) Uani d P 0.641(3) . . Br
Cl8 0.35518(7) 0.64303(3) 0.39959(3) 0.0253(2) Uani d P 0.359(3) . . Cl
S1 -0.17280(14) 0.34295(7) 0.16056(7) 0.0326(3) Uani d . 1 . . S
O1 -0.2852(4) 0.31980(17) 0.01252(18) 0.0394(8) Uani d . 1 . . O
H1 -0.3034 0.3589 -0.0104 0.039 Uiso calc R 1 . . H
N1 0.1011(5) 0.33057(18) 0.24359(19) 0.0267(8) Uani d . 1 . . N
N2 0.1797(4) 0.11933(19) 0.31734(19) 0.0267(8) Uani d . 1 . . N
H2 0.1315 0.0842 0.2902 0.027 Uiso calc R 1 . . H
N3 0.3515(4) 0.15350(19) 0.42105(18) 0.0252(8) Uani d . 1 . . N
N4 0.4258(5) 0.27130(19) 0.44129(19) 0.0325(9) Uani d . 1 . . N
H4A 0.4873 0.2566 0.4810 0.032 Uiso calc R 1 . . H
H4B 0.4228 0.3178 0.4300 0.032 Uiso calc R 1 . . H
C1 -0.0683(6) 0.3397(2) 0.2437(2) 0.0320(11) Uani d . 1 . . C
H1A -0.1244 0.3438 0.2864 0.032 Uiso calc R 1 . . H
C2 0.1567(6) 0.3280(2) 0.1753(2) 0.0271(10) Uani d . 1 . . C
C3 0.0209(5) 0.3340(2) 0.1228(2) 0.0264(10) Uani d . 1 . . C
C4 0.3437(5) 0.3205(3) 0.1661(3) 0.0379(12) Uani d . 1 . . C
H4C 0.3572 0.3141 0.1149 0.038 Uiso calc R 1 . . H
H4D 0.3915 0.2782 0.1932 0.038 Uiso calc R 1 . . H
H4E 0.4058 0.3644 0.1840 0.038 Uiso calc R 1 . . H
C5 0.0243(6) 0.3355(3) 0.0431(2) 0.0355(11) Uani d . 1 . . C
H5A 0.1376 0.3164 0.0318 0.035 Uiso calc R 1 . . H
H5B 0.0158 0.3867 0.0267 0.035 Uiso calc R 1 . . H
C6 -0.1189(6) 0.2921(2) 0.0009(2) 0.0363(12) Uani d . 1 . . C
H6A -0.1045 0.2945 -0.0511 0.036 Uiso calc R 1 . . H
H6B -0.1104 0.2405 0.0160 0.036 Uiso calc R 1 . . H
C7 0.2137(6) 0.3226(2) 0.3117(2) 0.0313(11) Uani d . 1 . . C
H7A 0.1637 0.3504 0.3499 0.031 Uiso calc R 1 . . H
H7B 0.3295 0.3432 0.3061 0.031 Uiso calc R 1 . . H
C8 0.2333(5) 0.2441(2) 0.3339(2) 0.0223(9) Uani d . 1 . . C
C9 0.3389(5) 0.2241(2) 0.3991(2) 0.0216(9) Uani d . 1 . . C
C10 0.2734(5) 0.1027(2) 0.3801(2) 0.0238(9) Uani d . 1 . . C
C11 0.1583(5) 0.1892(2) 0.2952(2) 0.0260(10) Uani d . 1 . . C
H11 0.0888 0.1995 0.2513 0.026 Uiso calc R 1 . . H
C12 0.2820(6) 0.0257(2) 0.4039(2) 0.0306(10) Uani d . 1 . . C
H12A 0.3917 0.0172 0.4340 0.031 Uiso calc R 1 . . H
H12B 0.2752 -0.0062 0.3617 0.031 Uiso calc R 1 . . H
H12C 0.1847 0.0153 0.4318 0.031 Uiso calc R 1 . . H

loop_
_atom_site_aniso_label
_atom_site_aniso_U_11
_atom_site_aniso_U_22
_atom_site_aniso_U_33
_atom_site_aniso_U_12
_atom_site_aniso_U_13
_atom_site_aniso_U_23
Cd1 0.02455(17) 0.03074(19) 0.02370(17) 0.00062(13) 0.00133(13) 0.00451(15)
Cd2 0.01777(16) 0.02497(17) 0.01866(16) -0.00011(12) 0.00061(13) 0.00112(13)
Cd3 0.01782(16) 0.02717(17) 0.01933(16) 0.00092(12) 0.00116(13) 0.00319(13)
Br1 0.0240(3) 0.0374(4) 0.0184(3) 0.0043(2) -0.0002(2) -0.0013(2)
Cl1 0.0240(3) 0.0374(4) 0.0184(3) 0.0043(2) -0.0002(2) -0.0013(2)
Br2 0.0217(5) 0.0298(5) 0.0183(5) -0.0002(3) 0.0000(3) 0.0034(4)
Cl2 0.0217(5) 0.0298(5) 0.0183(5) -0.0002(3) 0.0000(3) 0.0034(4)
Br3 0.0422(4) 0.0301(3) 0.0338(3) -0.0019(2) 0.0057(2) 0.0008(2)
Cl3 0.0422(4) 0.0301(3) 0.0338(3) -0.0019(2) 0.0057(2) 0.0008(2)
Br4 0.0480(4) 0.0421(4) 0.0229(3) -0.0055(3) -0.0006(2) -0.0016(3)
Cl4 0.0480(4) 0.0421(4) 0.0229(3) -0.0055(3) -0.0006(2) -0.0016(3)
Br5 0.0200(3) 0.0239(3) 0.0314(4) -0.0005(2) 0.0016(2) 0.0050(3)
Cl5 0.0200(3) 0.0239(3) 0.0314(4) -0.0005(2) 0.0016(2) 0.0050(3)
Br6 0.0201(3) 0.0290(3) 0.0178(3) 0.0017(2) 0.0017(2) 0.0022(2)
Cl6 0.0201(3) 0.0290(3) 0.0178(3) 0.0017(2) 0.0017(2) 0.0022(2)
Br7 0.0196(5) 0.0210(5) 0.0179(5) -0.0002(3) -0.0004(4) 0.0004(4)
Cl7 0.0196(5) 0.0210(5) 0.0179(5) -0.0002(3) -0.0004(4) 0.0004(4)
Br8 0.0210(3) 0.0257(3) 0.0292(3) 0.0008(2) 0.0022(2) 0.0017(2)
Cl8 0.0210(3) 0.0257(3) 0.0292(3) 0.0008(2) 0.0022(2) 0.0017(2)
S1 0.0267(6) 0.0395(7) 0.0303(6) -0.0005(5) -0.0037(5) 0.0049(6)
O1 0.038(2) 0.040(2) 0.037(2) -0.0013(15) -0.0151(16) 0.0091(17)
N1 0.033(2) 0.0200(18) 0.025(2) 0.0012(15) -0.0086(17) 0.0013(16)
N2 0.027(2) 0.0241(19) 0.028(2) -0.0033(15) -0.0014(17) -0.0073(17)
N3 0.029(2) 0.0241(19) 0.0213(19) -0.0012(16) -0.0005(16) 0.0010(16)
N4 0.043(2) 0.028(2) 0.023(2) 0.0017(17) -0.0148(18) -0.0009(17)
C1 0.037(3) 0.032(3) 0.026(3) -0.001(2) -0.001(2) -0.001(2)
C2 0.033(3) 0.018(2) 0.028(2) -0.0040(18) -0.007(2) 0.000(2)
C3 0.028(2) 0.021(2) 0.029(2) -0.0031(18) -0.005(2) 0.002(2)
C4 0.025(3) 0.045(3) 0.041(3) -0.002(2) -0.008(2) -0.004(3)
C5 0.036(3) 0.041(3) 0.028(3) -0.010(2) -0.002(2) 0.006(2)
C6 0.045(3) 0.034(3) 0.027(3) -0.005(2) -0.010(2) 0.004(2)
C7 0.044(3) 0.025(2) 0.021(2) -0.001(2) -0.012(2) -0.006(2)
C8 0.022(2) 0.023(2) 0.020(2) -0.0029(17) -0.0041(18) 0.0018(19)
C9 0.023(2) 0.024(2) 0.017(2) 0.0015(17) 0.0025(18) -0.0044(18)
C10 0.023(2) 0.026(2) 0.024(2) 0.0006(18) 0.0086(19) -0.001(2)
C11 0.031(2) 0.027(2) 0.020(2) 0.0048(19) -0.0017(19) 0.000(2)
C12 0.037(3) 0.026(2) 0.030(3) -0.002(2) 0.007(2) 0.002(2)

loop_
_atom_type_symbol
_atom_type_description
_atom_type_scat_dispersion_real
_atom_type_scat_dispersion_imag
_atom_type_scat_source
C C 0.0033 0.0016 'International Tables Vol C Tables 4.2.6.8 and 6.1.1.4'
H H 0.0000 0.0000 'International Tables Vol C Tables 4.2.6.8 and 6.1.1.4'
N N 0.0061 0.0033 'International Tables Vol C Tables 4.2.6.8 and 6.1.1.4'
O O 0.0106 0.0060 'International Tables Vol C Tables 4.2.6.8 and 6.1.1.4'
S S 0.1246 0.1234 'International Tables Vol C Tables 4.2.6.8 and 6.1.1.4'
Br Br -0.2901 2.4595 'International Tables Vol C Tables 4.2.6.8 and 6.1.1.4'
Cd Cd -0.8075 1.2024 'International Tables Vol C Tables 4.2.6.8 and 6.1.1.4'
Cl Cl 0.1484 0.1585 'International Tables Vol C Tables 4.2.6.8 and 6.1.1.4'

loop_
_geom_angle_atom_site_label_1
_geom_angle_atom_site_label_2
_geom_angle_atom_site_label_3
_geom_angle_site_symmetry_1
_geom_angle_site_symmetry_3
_geom_angle
Br3 Cd1 Br4 . . 105.66(2)
Br3 Cd1 Cl2 . . 120.61(3)
Br4 Cd1 Cl2 . . 98.72(2)
Br3 Cd1 Br1 . . 122.45(2)
Br4 Cd1 Br1 . . 108.91(2)
Cl2 Cd1 Br1 . . 97.85(2)
Br5 Cd2 Br8 . . 90.730(19)
Br5 Cd2 Cl7 . . 171.47(3)
Br8 Cd2 Cl7 . . 86.39(2)
Br5 Cd2 Br1 . . 98.91(2)
Br8 Cd2 Br1 . . 99.040(19)
Cl7 Cd2 Br1 . . 89.47(2)
Br5 Cd2 Cl7 . 3_666 92.15(2)
Br8 Cd2 Cl7 . 3_666 92.20(2)
Cl7 Cd2 Cl7 . 3_666 79.96(3)
Br1 Cd2 Cl7 . 3_666 164.07(3)
Br5 Cd2 Br6 . . 90.224(18)
Br8 Cd2 Br6 . . 175.70(2)
Cl7 Cd2 Br6 . . 92.08(2)
Br1 Cd2 Br6 . . 84.950(18)
Cl7 Cd2 Br6 3_666 . 83.58(2)
Br5 Cd3 Br8 1_455 . 97.306(19)
Br5 Cd3 Cl2 1_455 . 93.25(2)
Br8 Cd3 Cl2 . . 92.75(2)
Br5 Cd3 Cl7 1_455 . 176.08(3)
Br8 Cd3 Cl7 . . 86.29(2)
Cl2 Cd3 Cl7 . . 88.11(3)
Br5 Cd3 Br6 1_455 3_666 93.567(19)
Br8 Cd3 Br6 . 3_666 94.604(19)
Cl2 Cd3 Br6 . 3_666 169.26(2)
Cl7 Cd3 Br6 . 3_666 84.56(2)
Br5 Cd3 Br6 1_455 1_455 89.837(18)
Br8 Cd3 Br6 . 1_455 172.493(19)
Cl2 Cd3 Br6 . 1_455 84.51(2)
Cl7 Cd3 Br6 . 1_455 86.63(2)
Br6 Cd3 Br6 3_666 1_455 87.221(18)
Cd1 Br1 Cd2 . . 102.27(2)
Cd1 Cl2 Cd3 . . 109.81(3)
Cd3 Br5 Cd2 1_655 . 93.65(2)
Cd3 Br6 Cd2 3_666 . 94.503(18)
Cd3 Br6 Cd3 3_666 1_655 92.776(18)
Cd2 Br6 Cd3 . 1_655 86.280(17)
Cd2 Cl7 Cd2 . 3_666 100.04(3)
Cd2 Cl7 Cd3 . . 92.30(3)
Cd2 Cl7 Cd3 3_666 . 97.36(3)
Cd3 Br8 Cd2 . . 94.569(19)
C1 S1 C3 . . 91.2(2)
C6 O1 H1 . . 109.5
C1 N1 C2 . . 114.3(4)
C1 N1 C7 . . 120.5(4)
C2 N1 C7 . . 125.2(4)
C10 N2 C11 . . 121.3(4)
C10 N2 H2 . . 119.4
C11 N2 H2 . . 119.4
C10 N3 C9 . . 119.3(3)
C9 N4 H4A . . 120.0
C9 N4 H4B . . 120.0
H4A N4 H4B . . 120.0
N1 C1 S1 . . 112.5(4)
N1 C1 H1A . . 123.7
S1 C1 H1A . . 123.7
C3 C2 N1 . . 111.5(4)
C3 C2 C4 . . 127.6(4)
N1 C2 C4 . . 120.9(4)
C2 C3 C5 . . 128.7(4)
C2 C3 S1 . . 110.5(4)
C5 C3 S1 . . 120.9(3)
C2 C4 H4C . . 109.5
C2 C4 H4D . . 109.5
H4C C4 H4D . . 109.5
C2 C4 H4E . . 109.5
H4C C4 H4E . . 109.5
H4D C4 H4E . . 109.5
C3 C5 C6 . . 114.8(4)
C3 C5 H5A . . 108.6
C6 C5 H5A . . 108.6
C3 C5 H5B . . 108.6
C6 C5 H5B . . 108.6
H5A C5 H5B . . 107.6
O1 C6 C5 . . 110.9(4)
O1 C6 H6A . . 109.5
C5 C6 H6A . . 109.5
O1 C6 H6B . . 109.5
C5 C6 H6B . . 109.5
H6A C6 H6B . . 108.1
N1 C7 C8 . . 111.5(3)
N1 C7 H7A . . 109.3
C8 C7 H7A . . 109.3
N1 C7 H7B . . 109.3
C8 C7 H7B . . 109.3
H7A C7 H7B . . 108.0
C11 C8 C9 . . 116.1(4)
C11 C8 C7 . . 123.3(4)
C9 C8 C7 . . 120.6(4)
N4 C9 N3 . . 115.8(4)
N4 C9 C8 . . 123.3(4)
N3 C9 C8 . . 120.9(4)
N3 C10 N2 . . 121.1(4)
N3 C10 C12 . . 120.1(4)
N2 C10 C12 . . 118.8(4)
C8 C11 N2 . . 121.2(4)
C8 C11 H11 . . 119.4
N2 C11 H11 . . 119.4
C10 C12 H12A . . 109.5
C10 C12 H12B . . 109.5
H12A C12 H12B . . 109.5
C10 C12 H12C . . 109.5
H12A C12 H12C . . 109.5
H12B C12 H12C . . 109.5

loop_
_geom_bond_atom_site_label_1
_geom_bond_atom_site_label_2
_geom_bond_site_symmetry_2
_geom_bond_distance
_geom_bond_publ_flag
Cd1 Br3 . 2.5148(6) y
Cd1 Br4 . 2.5480(6) y
Cd1 Cl2 . 2.5654(9) y
Cd1 Br1 . 2.5986(6) y
Cd2 Br5 . 2.6442(6) y
Cd2 Br8 . 2.6663(6) y
Cd2 Cl7 . 2.6976(9) y
Cd2 Br1 . 2.6985(6) y
Cd2 Cl7 3_666 2.7178(9) y
Cd2 Br6 . 2.8058(6) y
Cd3 Br5 1_455 2.6389(6) y
Cd3 Br8 . 2.6497(6) y
Cd3 Cl2 . 2.6585(9) y
Cd3 Cl7 . 2.7183(9) y
Cd3 Br6 3_666 2.7535(6) y
Cd3 Br6 1_455 2.8285(6) y
S1 C1 . 1.674(4) ?
S1 C3 . 1.734(5) ?
O1 C6 . 1.424(5) ?
O1 H1 . 0.8400 ?
N1 C1 . 1.324(5) ?
N1 C2 . 1.389(6) ?
N1 C7 . 1.470(5) ?
N2 C10 . 1.346(5) ?
N2 C11 . 1.355(5) ?
N2 H2 . 0.8800 ?
N3 C10 . 1.313(5) ?
N3 C9 . 1.362(5) ?
N4 C9 . 1.309(5) ?
N4 H4A . 0.8800 ?
N4 H4B . 0.8800 ?
C1 H1A . 0.9500 ?
C2 C3 . 1.363(6) ?
C2 C4 . 1.484(6) ?
C3 C5 . 1.491(6) ?
C4 H4C . 0.9800 ?
C4 H4D . 0.9800 ?
C4 H4E . 0.9800 ?
C5 C6 . 1.517(6) ?
C5 H5A . 0.9900 ?
C5 H5B . 0.9900 ?
C6 H6A . 0.9900 ?
C6 H6B . 0.9900 ?
C7 C8 . 1.506(6) ?
C7 H7A . 0.9900 ?
C7 H7B . 0.9900 ?
C8 C11 . 1.337(5) ?
C8 C9 . 1.439(5) ?
C10 C12 . 1.483(6) ?
C11 H11 . 0.9500 ?
C12 H12A . 0.9800 ?
C12 H12B . 0.9800 ?
C12 H12C . 0.9800 ?

loop_
_geom_hbond_atom_site_label_D
_geom_hbond_atom_site_label_H
_geom_hbond_atom_site_label_A
_geom_hbond_site_symmetry_A
_geom_hbond_distance_DH
_geom_hbond_distance_HA
_geom_hbond_distance_DA
_geom_hbond_angle_DHA
_geom_hbond_publ_flag
N4 H4A O1 4_666 0.88 2.28 2.991(5) 138 y
N4 H4B Cl7 . 0.88 2.47 3.298(4) 157 y
N2 H2 Cl2 2_545 0.88 2.36 3.216(3) 164 y
O1 H1 Br4 3_565 0.84 2.76 3.542(3) 156 y

loop_
_geom_torsion_atom_site_label_1
_geom_torsion_atom_site_label_2
_geom_torsion_atom_site_label_3
_geom_torsion_atom_site_label_4
_geom_torsion
C2 N1 C1 S1 1.9(5)
C7 N1 C1 S1 -176.8(3)
C3 S1 C1 N1 -1.5(3)
C1 N1 C2 C3 -1.3(5)
C7 N1 C2 C3 177.4(4)
C1 N1 C2 C4 178.0(4)
C7 N1 C2 C4 -3.4(6)
N1 C2 C3 C5 178.5(4)
C4 C2 C3 C5 -0.7(8)
N1 C2 C3 S1 0.1(4)
C4 C2 C3 S1 -179.1(4)
C1 S1 C3 C2 0.8(3)
C1 S1 C3 C5 -177.7(4)
C2 C3 C5 C6 138.9(5)
S1 C3 C5 C6 -42.9(6)
C3 C5 C6 O1 61.3(5)
C1 N1 C7 C8 90.3(5)
C2 N1 C7 C8 -88.3(5)
N1 C7 C8 C11 0.9(6)
N1 C7 C8 C9 179.8(4)
C10 N3 C9 N4 -177.4(4)
C10 N3 C9 C8 3.7(6)
C11 C8 C9 N4 177.4(4)
C7 C8 C9 N4 -1.6(7)
C11 C8 C9 N3 -3.7(6)
C7 C8 C9 N3 177.3(4)
C9 N3 C10 N2 -0.8(6)
C9 N3 C10 C12 -178.5(4)
C11 N2 C10 N3 -2.0(6)
C11 N2 C10 C12 175.7(4)
C9 C8 C11 N2 1.0(6)
C7 C8 C11 N2 180.0(4)
C10 N2 C11 C8 1.8(6)
